data_7060551
loop_
_publ_author_name
'Hui, Sayani'
'Majee, Prakash'
'Singha, Debal Kanti'
'Daga, Pooja'
'Mondal, Sudip Kumar'
'Mahata, Partha'

_publ_section_title
;
 pH response of a hydroxyl-functionalized luminescent metal--organic
 framework based phosphor
;
_journal_issue 21
_journal_name_full 'New Journal of Chemistry'
_journal_page_first 9394
_journal_page_last 9402
_journal_paper_doi 10.1039/D1NJ00366F
_journal_volume 45
_journal_year 2021
_chemical_formula_sum 'C21 H9 N3 O21 Y2'
_chemical_formula_weight 817.13
_chemical_name_common 'Yttrium-organic Compound'
_space_group_crystal_system monoclinic
_space_group_IT_number 14
_space_group_name_Hall '-P 2yn'
_space_group_name_H-M_alt 'P 1 21/n 1'
_atom_sites_solution_hydrogens geom
_audit_creation_method SHELXL-2018/3
_audit_update_record
;
2021-01-20 deposited with the CCDC.	2021-04-12 downloaded from the CCDC.
;
_cell_angle_alpha 90
_cell_angle_beta 90.917(2)
_cell_angle_gamma 90
_cell_formula_units_Z 4
_cell_length_a 8.9905(7)
_cell_length_b 14.5380(10)
_cell_length_c 21.7767(15)
_cell_measurement_reflns_used 6263
_cell_measurement_temperature 273(2)
_cell_measurement_theta_max 27.070
_cell_measurement_theta_min 1.871
_cell_volume 2845.9(4)
_computing_cell_refinement 'SAINT (Bruker, 2000)'
_computing_data_collection 'SMART (Bruker, 2000)'
_computing_data_reduction SAINT
_computing_molecular_graphics 'Ortep-3 for Windows (Farrugia, 1999) and CAMERON (Watkin et al., 1993)'
_computing_publication_material 'PLATON (Spek, 2003)'
_computing_structure_refinement 'SHELXL-2018/3 (Sheldrick, 2018)'
_computing_structure_solution 'SHELXT 2014/5 (Sheldrick, 2014)'
_diffrn_ambient_temperature 273(2)
_diffrn_measured_fraction_theta_full 1.000
_diffrn_measured_fraction_theta_max 0.999
_diffrn_measurement_device_type 'Bruker SMART CCD area detector'
_diffrn_measurement_method '\f and \w scans'
_diffrn_radiation_type MoK\a
_diffrn_radiation_wavelength 0.71073
_diffrn_reflns_av_R_equivalents 0.0621
_diffrn_reflns_av_unetI/netI 0.0421
_diffrn_reflns_Laue_measured_fraction_full 1.000
_diffrn_reflns_Laue_measured_fraction_max 0.999
_diffrn_reflns_limit_h_max 10
_diffrn_reflns_limit_h_min -11
_diffrn_reflns_limit_k_max 18
_diffrn_reflns_limit_k_min -18
_diffrn_reflns_limit_l_max 27
_diffrn_reflns_limit_l_min -27
_diffrn_reflns_number 41108
_diffrn_reflns_point_group_measured_fraction_full 1.000
_diffrn_reflns_point_group_measured_fraction_max 0.999
_diffrn_reflns_theta_full 25.242
_diffrn_reflns_theta_max 27.070
_diffrn_reflns_theta_min 1.871
_diffrn_source 'fine-focus sealed tube'
_exptl_absorpt_coefficient_mu 4.159
_exptl_absorpt_correction_T_max 0.732
_exptl_absorpt_correction_T_min 0.635
_exptl_absorpt_correction_type multi-scan
_exptl_absorpt_process_details '(SADABS; Sheldrick, 1996)'
_exptl_crystal_colour Yellow
_exptl_crystal_density_diffrn 1.907
_exptl_crystal_description Block-Shaped
_exptl_crystal_F_000 1608
_exptl_crystal_size_max 0.120
_exptl_crystal_size_mid 0.110
_exptl_crystal_size_min 0.080
_refine_diff_density_max 1.006
_refine_diff_density_min -1.038
_refine_diff_density_rms 0.193
_refine_ls_extinction_method none
_refine_ls_goodness_of_fit_ref 1.096
_refine_ls_hydrogen_treatment constr
_refine_ls_matrix_type full
_refine_ls_number_parameters 424
_refine_ls_number_reflns 6263
_refine_ls_number_restraints 0
_refine_ls_restrained_S_all 1.096
_refine_ls_R_factor_all 0.0466
_refine_ls_R_factor_gt 0.0359
_refine_ls_shift/su_max 0.001
_refine_ls_shift/su_mean 0.000
_refine_ls_structure_factor_coef Fsqd
_refine_ls_weighting_details 'w=1/[\s^2^(Fo^2^)+(0.0567P)^2^+3.4107P] where P=(Fo^2^+2Fc^2^)/3'
_refine_ls_weighting_scheme calc
_refine_ls_wR_factor_gt 0.0978
_refine_ls_wR_factor_ref 0.1085
_reflns_Friedel_coverage 0.000
_reflns_number_gt 5392
_reflns_number_total 6263
_reflns_threshold_expression 'I > 2\s(I)'
_cod_data_source_file d1nj00366f2.cif
_cod_data_source_block shelx
_cod_depositor_comments 'Adding full bibliography for 7060551.cif.'
_cod_original_sg_symbol_H-M 'P 21/n'
_cod_database_code 7060551
_shelx_shelxl_version_number 2018/3
_shelx_space_group_comment
;
The symmetry employed for this shelxl refinement is uniquely defined
by the following loop, which should always be used as a source of
symmetry information in preference to the above space-group names.
They are only intended as comments.
;
_shelx_estimated_absorpt_t_min 0.635
_shelx_estimated_absorpt_t_max 0.732

loop_
_space_group_symop_operation_xyz
'x, y, z'
'-x+1/2, y+1/2, -z+1/2'
'-x, -y, -z'
'x-1/2, -y-1/2, z-1/2'

loop_
_atom_site_label
_atom_site_type_symbol
_atom_site_fract_x
_atom_site_fract_y
_atom_site_fract_z
_atom_site_U_iso_or_equiv
_atom_site_adp_type
_atom_site_occupancy
_atom_site_site_symmetry_order
_atom_site_calc_flag
_atom_site_refinement_flags_posn
_atom_site_refinement_flags_adp
_atom_site_refinement_flags_occupancy
_atom_site_disorder_assembly
_atom_site_disorder_group
Y1 Y 0.24068(3) 0.50019(2) 0.23420(2) 0.01371(10) Uani 1 1 d . . . . .
Y2 Y 0.73871(3) 0.23801(2) 0.15532(2) 0.01475(10) Uani 1 1 d . . . . .
O13 O 0.9436(3) 0.70543(17) 0.42469(12) 0.0248(5) Uani 1 1 d . . . . .
O6 O 0.5521(3) 0.35045(17) 0.17853(12) 0.0240(6) Uani 1 1 d . . . . .
O2 O -0.0693(3) 0.64532(18) 0.29011(11) 0.0242(5) Uani 1 1 d . . . . .
O1 O 0.0388(3) 0.59701(17) 0.20426(11) 0.0219(5) Uani 1 1 d . . . . .
O19 O 0.1749(3) 0.55864(19) 0.33195(12) 0.0270(6) Uani 1 1 d . . . . .
O16 O 0.1368(3) 0.43921(18) 0.14197(11) 0.0254(6) Uani 1 1 d . . . . .
C9 C 0.6293(4) 0.4420(2) 0.09548(16) 0.0185(7) Uani 1 1 d . . . . .
O7 O 0.4336(3) 0.48383(17) 0.16218(12) 0.0233(5) Uani 1 1 d . . . . .
O8 O 0.9227(3) 0.24541(17) 0.07700(12) 0.0251(6) Uani 1 1 d . . . . .
O12 O 0.5753(3) 0.63548(17) 0.29945(12) 0.0251(5) Uani 1 1 d . . . . .
O11 O 0.4529(3) 0.50182(16) 0.29753(13) 0.0249(6) Uani 1 1 d . . . . .
C18 C 0.6544(4) 0.4425(2) 0.47130(18) 0.0270(8) Uani 1 1 d . . . . .
O15 O 0.6203(4) 0.3758(2) 0.51069(14) 0.0401(7) Uani 1 1 d . . . . .
H15A H 0.555680 0.342829 0.495427 0.060 Uiso 1 1 calc R U . . .
C10 C 0.6239(4) 0.5198(2) 0.05984(17) 0.0218(7) Uani 1 1 d . . . . .
H10 H 0.559329 0.567718 0.068937 0.026 Uiso 1 1 calc R U . . .
C12 C 0.8069(4) 0.4493(2) -0.00481(17) 0.0240(8) Uani 1 1 d . . . . .
H12 H 0.863945 0.448725 -0.040050 0.029 Uiso 1 1 calc R U . . .
O17 O 0.3135(3) 0.34261(17) 0.24951(13) 0.0304(6) Uani 1 1 d . . . . .
O18 O 0.3353(3) 0.65193(17) 0.22135(14) 0.0303(6) Uani 1 1 d . . . . .
O10 O 0.7238(4) 0.60020(18) -0.02669(13) 0.0377(7) Uani 1 1 d . . . . .
H10A H 0.782477 0.591221 -0.054512 0.057 Uiso 1 1 calc R U . . .
O9 O 0.9582(3) 0.27273(19) -0.02246(13) 0.0330(7) Uani 1 1 d . . . . .
C16 C 0.6263(4) 0.5287(2) 0.37862(16) 0.0199(7) Uani 1 1 d . . . . .
N2 N 0.7218(3) 0.37157(19) 0.08485(13) 0.0180(6) Uani 1 1 d . . . . .
C14 C 0.9046(4) 0.2914(2) 0.02857(16) 0.0201(7) Uani 1 1 d . . . . .
O14 O 0.9765(4) 0.6433(2) 0.51758(14) 0.0483(9) Uani 1 1 d . . . . .
C8 C 0.5299(4) 0.4250(2) 0.14999(15) 0.0179(7) Uani 1 1 d . . . . .
O100 O 0.7478(8) 0.7389(5) 0.6209(3) 0.149(3) Uani 1 1 d . . . . .
N3 N 0.7340(3) 0.58744(19) 0.39550(13) 0.0184(6) Uani 1 1 d . . . . .
O200 O 0.2633(4) 0.7284(2) 0.37751(18) 0.0554(9) Uani 1 1 d . . . . .
C17 C 0.5850(4) 0.4542(2) 0.41412(18) 0.0243(8) Uani 1 1 d . . . . .
H17 H 0.512868 0.412991 0.400170 0.029 Uiso 1 1 calc R U . . .
C20 C 0.8010(4) 0.5748(2) 0.45025(17) 0.0212(7) Uani 1 1 d . . . . .
C4 C -0.2998(4) 0.7493(2) 0.10650(16) 0.0217(7) Uani 1 1 d . . . . .
C2 C -0.1660(3) 0.7007(2) 0.19619(16) 0.0169(7) Uani 1 1 d . . . . .
C15 C 0.5453(4) 0.5564(2) 0.32028(16) 0.0195(7) Uani 1 1 d . . . . .
C3 C -0.1883(4) 0.6957(2) 0.13332(15) 0.0191(7) Uani 1 1 d . . . . .
H3 H -0.130000 0.657280 0.109463 0.023 Uiso 1 1 calc R U . . .
C1 C -0.0554(4) 0.6426(2) 0.23214(16) 0.0174(7) Uani 1 1 d . . . . .
C19 C 0.7629(4) 0.5053(2) 0.48998(18) 0.0262(8) Uani 1 1 d . . . . .
H19 H 0.808655 0.500407 0.528442 0.031 Uiso 1 1 calc R U . . .
C13 C 0.8073(4) 0.3755(2) 0.03486(15) 0.0187(7) Uani 1 1 d . . . . .
C21 C 0.9170(4) 0.6465(2) 0.46546(17) 0.0240(8) Uani 1 1 d . . . . .
C11 C 0.7182(4) 0.5251(2) 0.00943(17) 0.0237(8) Uani 1 1 d . . . . .
N1 N -0.2459(3) 0.75577(18) 0.23232(13) 0.0165(6) Uani 1 1 d . . . . .
C6 C -0.3496(3) 0.8096(2) 0.20543(15) 0.0164(6) Uani 1 1 d . . . . .
C5 C -0.3785(4) 0.8101(2) 0.14324(16) 0.0207(7) Uani 1 1 d . . . . .
H5 H -0.448740 0.849886 0.126154 0.025 Uiso 1 1 calc R U . . .
O3 O -0.4098(3) 0.85028(18) 0.30680(11) 0.0251(6) Uani 1 1 d . . . . .
C7 C -0.4378(4) 0.8657(2) 0.25085(16) 0.0171(7) Uani 1 1 d . . . . .
O4 O -0.5334(3) 0.91959(17) 0.23027(11) 0.0229(5) Uani 1 1 d . . . . .
O5 O -0.3310(3) 0.74285(18) 0.04606(12) 0.0310(6) Uani 1 1 d . . . . .
H5A H -0.312609 0.690605 0.034185 0.047 Uiso 1 1 calc R U . . .

loop_
_atom_site_aniso_label
_atom_site_aniso_U_11
_atom_site_aniso_U_22
_atom_site_aniso_U_33
_atom_site_aniso_U_23
_atom_site_aniso_U_13
_atom_site_aniso_U_12
Y1 0.00958(15) 0.01442(16) 0.01714(17) -0.00063(11) 0.00043(11) -0.00027(11)
Y2 0.01273(15) 0.01623(16) 0.01528(17) 0.00004(12) 0.00043(11) 0.00001(12)
O13 0.0248(13) 0.0247(13) 0.0246(13) 0.0051(11) -0.0064(11) -0.0077(11)
O6 0.0217(13) 0.0239(12) 0.0268(14) 0.0058(11) 0.0113(10) 0.0069(10)
O2 0.0223(12) 0.0326(14) 0.0178(12) 0.0016(11) 0.0000(10) 0.0116(11)
O1 0.0159(11) 0.0252(12) 0.0245(13) -0.0038(10) -0.0012(10) 0.0108(10)
O19 0.0221(13) 0.0351(14) 0.0236(14) -0.0082(11) -0.0024(10) 0.0049(11)
O16 0.0219(12) 0.0331(14) 0.0214(13) -0.0066(11) 0.0045(10) -0.0067(11)
C9 0.0144(15) 0.0206(16) 0.0205(17) -0.0024(13) 0.0027(13) 0.0008(13)
O7 0.0170(12) 0.0240(12) 0.0291(14) 0.0003(11) 0.0077(10) 0.0059(10)
O8 0.0258(13) 0.0259(13) 0.0239(14) 0.0055(10) 0.0064(11) 0.0080(11)
O12 0.0227(13) 0.0250(13) 0.0273(14) 0.0046(11) -0.0078(11) -0.0050(11)
O11 0.0169(12) 0.0248(13) 0.0326(15) -0.0031(11) -0.0084(11) -0.0034(10)
C18 0.0273(19) 0.0193(17) 0.034(2) 0.0060(16) 0.0003(16) -0.0032(15)
O15 0.0501(19) 0.0309(15) 0.0390(17) 0.0148(13) -0.0072(14) -0.0176(14)
C10 0.0234(17) 0.0191(16) 0.0231(18) -0.0019(14) 0.0047(14) 0.0056(14)
C12 0.0295(19) 0.0228(18) 0.0200(18) 0.0021(14) 0.0094(15) 0.0045(15)
O17 0.0250(14) 0.0211(13) 0.0452(17) 0.0039(12) 0.0069(12) 0.0000(11)
O18 0.0240(13) 0.0215(13) 0.0453(17) 0.0054(12) -0.0052(12) -0.0019(11)
O10 0.062(2) 0.0229(13) 0.0289(15) 0.0082(12) 0.0225(14) 0.0110(13)
O9 0.0402(16) 0.0339(15) 0.0252(14) 0.0003(12) 0.0128(12) 0.0158(13)
C16 0.0148(15) 0.0194(16) 0.0256(18) -0.0027(14) -0.0014(13) -0.0001(13)
N2 0.0162(13) 0.0203(14) 0.0176(14) -0.0001(11) 0.0018(11) 0.0031(11)
C14 0.0206(17) 0.0192(16) 0.0208(18) 0.0005(14) 0.0039(14) 0.0029(14)
O14 0.065(2) 0.0445(18) 0.0346(17) 0.0179(14) -0.0300(16) -0.0333(17)
C8 0.0146(15) 0.0205(16) 0.0187(17) -0.0011(13) 0.0016(13) -0.0029(13)
O100 0.149(6) 0.210(8) 0.086(4) -0.067(4) -0.054(4) 0.110(5)
N3 0.0156(13) 0.0194(14) 0.0199(15) 0.0014(11) -0.0038(11) -0.0027(11)
O200 0.052(2) 0.049(2) 0.065(3) -0.0012(18) -0.0175(18) -0.0093(17)
C17 0.0196(17) 0.0207(17) 0.032(2) 0.0007(15) -0.0031(15) -0.0042(14)
C20 0.0213(17) 0.0182(16) 0.0241(18) 0.0011(14) -0.0041(14) -0.0027(14)
C4 0.0232(18) 0.0240(18) 0.0177(17) -0.0001(14) -0.0007(14) 0.0050(14)
C2 0.0124(15) 0.0175(15) 0.0207(17) 0.0001(13) 0.0007(13) 0.0021(12)
C15 0.0122(15) 0.0240(17) 0.0223(18) -0.0046(14) -0.0013(13) -0.0004(13)
C3 0.0183(16) 0.0218(16) 0.0171(16) -0.0009(13) 0.0018(13) 0.0080(14)
C1 0.0132(15) 0.0169(15) 0.0222(17) 0.0009(13) -0.0004(13) 0.0015(13)
C19 0.030(2) 0.0242(18) 0.025(2) 0.0047(15) -0.0083(16) -0.0033(15)
C13 0.0171(16) 0.0226(17) 0.0164(16) -0.0019(13) 0.0034(13) 0.0024(13)
C21 0.0236(18) 0.0224(17) 0.0257(19) 0.0023(15) -0.0091(15) -0.0042(15)
C11 0.0300(19) 0.0202(16) 0.0211(18) 0.0020(14) 0.0042(15) 0.0023(15)
N1 0.0134(13) 0.0180(13) 0.0180(14) 0.0011(11) 0.0005(11) 0.0051(11)
C6 0.0135(15) 0.0150(15) 0.0209(17) 0.0009(13) 0.0017(13) 0.0030(12)
C5 0.0223(17) 0.0216(17) 0.0182(17) 0.0011(14) -0.0007(14) 0.0080(14)
O3 0.0247(13) 0.0312(14) 0.0194(13) -0.0010(11) 0.0017(10) 0.0132(11)
C7 0.0140(15) 0.0150(15) 0.0225(17) -0.0016(13) 0.0036(13) 0.0012(12)
O4 0.0182(12) 0.0262(13) 0.0243(13) 0.0021(10) 0.0020(10) 0.0105(10)
O5 0.0438(17) 0.0325(15) 0.0164(13) -0.0073(11) -0.0079(12) 0.0197(13)

loop_
_atom_type_symbol
_atom_type_description
_atom_type_scat_dispersion_real
_atom_type_scat_dispersion_imag
_atom_type_scat_source
C C 0.0033 0.0016 'International Tables Vol C Tables 4.2.6.8 and 6.1.1.4'
H H 0.0000 0.0000 'International Tables Vol C Tables 4.2.6.8 and 6.1.1.4'
N N 0.0061 0.0033 'International Tables Vol C Tables 4.2.6.8 and 6.1.1.4'
O O 0.0106 0.0060 'International Tables Vol C Tables 4.2.6.8 and 6.1.1.4'
Y Y -2.7962 3.5667 'International Tables Vol C Tables 4.2.6.8 and 6.1.1.4'

loop_
_geom_angle_atom_site_label_1
_geom_angle_atom_site_label_2
_geom_angle_atom_site_label_3
_geom_angle
_geom_angle_site_symmetry_1
_geom_angle_site_symmetry_3
_geom_angle_publ_flag
O11 Y1 O4 117.15(9) . 2_445 ?
O11 Y1 O7 78.00(9) . . ?
O4 Y1 O7 139.73(9) 2_445 . ?
O11 Y1 O16 144.09(9) . . ?
O4 Y1 O16 77.78(8) 2_445 . ?
O7 Y1 O16 71.62(9) . . ?
O11 Y1 O19 71.35(9) . . ?
O4 Y1 O19 70.86(9) 2_445 . ?
O7 Y1 O19 145.54(9) . . ?
O16 Y1 O19 142.34(8) . . ?
O11 Y1 O1 140.16(9) . . ?
O4 Y1 O1 77.24(9) 2_445 . ?
O7 Y1 O1 116.20(9) . . ?
O16 Y1 O1 72.60(9) . . ?
O19 Y1 O1 80.46(9) . . ?
O11 Y1 O18 76.72(9) . . ?
O4 Y1 O18 142.11(9) 2_445 . ?
O7 Y1 O18 75.45(9) . . ?
O16 Y1 O18 112.52(10) . . ?
O19 Y1 O18 82.45(10) . . ?
O1 Y1 O18 72.08(9) . . ?
O11 Y1 O17 73.12(9) . . ?
O4 Y1 O17 72.18(9) 2_445 . ?
O7 Y1 O17 78.19(9) . . ?
O16 Y1 O17 82.19(10) . . ?
O19 Y1 O17 106.72(10) . . ?
O1 Y1 O17 143.75(9) . . ?
O18 Y1 O17 143.28(9) . . ?
O2 Y2 O3 129.30(8) 2_545 2_545 ?
O2 Y2 O8 147.07(9) 2_545 . ?
O3 Y2 O8 76.49(9) 2_545 . ?
O2 Y2 O6 79.90(9) 2_545 . ?
O3 Y2 O6 84.85(9) 2_545 . ?
O8 Y2 O6 127.69(8) . . ?
O2 Y2 O13 79.41(9) 2_545 2_645 ?
O3 Y2 O13 144.10(9) 2_545 2_645 ?
O8 Y2 O13 87.92(9) . 2_645 ?
O6 Y2 O13 79.47(9) . 2_645 ?
O2 Y2 O12 83.79(9) 2_545 2_645 ?
O3 Y2 O12 81.01(9) 2_545 2_645 ?
O8 Y2 O12 80.68(9) . 2_645 ?
O6 Y2 O12 143.95(9) . 2_645 ?
O13 Y2 O12 128.61(8) 2_645 2_645 ?
O2 Y2 N1 64.37(8) 2_545 2_545 ?
O3 Y2 N1 64.97(8) 2_545 2_545 ?
O8 Y2 N1 134.05(9) . 2_545 ?
O6 Y2 N1 74.14(9) . 2_545 ?
O13 Y2 N1 138.02(9) 2_645 2_545 ?
O12 Y2 N1 69.82(9) 2_645 2_545 ?
O2 Y2 N3 77.85(9) 2_545 2_645 ?
O3 Y2 N3 134.06(9) 2_545 2_645 ?
O8 Y2 N3 69.27(9) . 2_645 ?
O6 Y2 N3 140.63(9) . 2_645 ?
O13 Y2 N3 64.81(9) 2_645 2_645 ?
O12 Y2 N3 64.28(9) 2_645 2_645 ?
N1 Y2 N3 122.55(9) 2_545 2_645 ?
O2 Y2 N2 136.32(9) 2_545 . ?
O3 Y2 N2 73.16(9) 2_545 . ?
O8 Y2 N2 63.93(8) . . ?
O6 Y2 N2 63.96(8) . . ?
O13 Y2 N2 70.94(9) 2_645 . ?
O12 Y2 N2 139.87(9) 2_645 . ?
N1 Y2 N2 122.28(9) 2_545 . ?
N3 Y2 N2 115.03(9) 2_645 . ?
C21 O13 Y2 120.4(2) . 2_655 ?
C8 O6 Y2 125.8(2) . . ?
C1 O2 Y2 126.2(2) . 2 ?
C1 O1 Y1 134.8(2) . . ?
N2 C9 C10 123.2(3) . . ?
N2 C9 C8 112.7(3) . . ?
C10 C9 C8 124.1(3) . . ?
C8 O7 Y1 136.7(2) . . ?
C14 O8 Y2 122.7(2) . . ?
C15 O12 Y2 124.0(2) . 2_655 ?
C15 O11 Y1 140.7(2) . . ?
O15 C18 C19 117.1(4) . . ?
O15 C18 C17 124.0(3) . . ?
C19 C18 C17 118.9(3) . . ?
C18 O15 H15A 109.5 . . ?
C9 C10 C11 118.2(3) . . ?
C9 C10 H10 120.9 . . ?
C11 C10 H10 120.9 . . ?
C13 C12 C11 118.1(3) . . ?
C13 C12 H12 121.0 . . ?
C11 C12 H12 121.0 . . ?
C11 O10 H10A 109.5 . . ?
N3 C16 C17 123.0(3) . . ?
N3 C16 C15 113.5(3) . . ?
C17 C16 C15 123.2(3) . . ?
C9 N2 C13 118.1(3) . . ?
C9 N2 Y2 121.5(2) . . ?
C13 N2 Y2 120.3(2) . . ?
O9 C14 O8 125.8(3) . . ?
O9 C14 C13 119.3(3) . . ?
O8 C14 C13 114.9(3) . . ?
O7 C8 O6 126.0(3) . . ?
O7 C8 C9 118.3(3) . . ?
O6 C8 C9 115.7(3) . . ?
C16 N3 C20 118.0(3) . . ?
C16 N3 Y2 121.3(2) . 2_655 ?
C20 N3 Y2 118.3(2) . 2_655 ?
C16 C17 C18 118.2(3) . . ?
C16 C17 H17 120.9 . . ?
C18 C17 H17 120.9 . . ?
N3 C20 C19 123.1(3) . . ?
N3 C20 C21 113.6(3) . . ?
C19 C20 C21 123.2(3) . . ?
O5 C4 C3 120.6(3) . . ?
O5 C4 C5 120.4(3) . . ?
C3 C4 C5 118.9(3) . . ?
N1 C2 C3 122.9(3) . . ?
N1 C2 C1 112.6(3) . . ?
C3 C2 C1 124.5(3) . . ?
O11 C15 O12 125.5(3) . . ?
O11 C15 C16 118.3(3) . . ?
O12 C15 C16 116.2(3) . . ?
C2 C3 C4 118.6(3) . . ?
C2 C3 H3 120.7 . . ?
C4 C3 H3 120.7 . . ?
O1 C1 O2 125.5(3) . . ?
O1 C1 C2 119.5(3) . . ?
O2 C1 C2 115.0(3) . . ?
C20 C19 C18 118.5(4) . . ?
C20 C19 H19 120.7 . . ?
C18 C19 H19 120.7 . . ?
N2 C13 C12 123.1(3) . . ?
N2 C13 C14 112.2(3) . . ?
C12 C13 C14 124.7(3) . . ?
O14 C21 O13 125.7(3) . . ?
O14 C21 C20 117.3(3) . . ?
O13 C21 C20 117.0(3) . . ?
O10 C11 C12 118.8(3) . . ?
O10 C11 C10 122.1(3) . . ?
C12 C11 C10 119.0(3) . . ?
C2 N1 C6 117.8(3) . . ?
C2 N1 Y2 121.0(2) . 2 ?
C6 N1 Y2 120.1(2) . 2 ?
N1 C6 C5 123.4(3) . . ?
N1 C6 C7 113.3(3) . . ?
C5 C6 C7 123.2(3) . . ?
C6 C5 C4 118.3(3) . . ?
C6 C5 H5 120.9 . . ?
C4 C5 H5 120.9 . . ?
C7 O3 Y2 125.1(2) . 2 ?
O4 C7 O3 126.0(3) . . ?
O4 C7 C6 118.0(3) . . ?
O3 C7 C6 115.9(3) . . ?
C7 O4 Y1 138.3(2) . 2_455 ?
C4 O5 H5A 109.5 . . ?

loop_
_geom_bond_atom_site_label_1
_geom_bond_atom_site_label_2
_geom_bond_distance
_geom_bond_site_symmetry_2
_geom_bond_publ_flag
Y1 O11 2.336(3) . ?
Y1 O4 2.343(2) 2_445 ?
Y1 O7 2.369(2) . ?
Y1 O16 2.373(3) . ?
Y1 O19 2.376(2) . ?
Y1 O1 2.380(2) . ?
Y1 O18 2.382(3) . ?
Y1 O17 2.405(3) . ?
Y2 O2 2.368(2) 2_545 ?
Y2 O3 2.381(2) 2_545 ?
Y2 O8 2.397(2) . ?
Y2 O6 2.402(2) . ?
Y2 O13 2.420(3) 2_645 ?
Y2 O12 2.437(2) 2_645 ?
Y2 N1 2.460(3) 2_545 ?
Y2 N3 2.467(3) 2_645 ?
Y2 N2 2.478(3) . ?
O13 C21 1.259(4) . ?
O6 C8 1.264(4) . ?
O2 C1 1.271(4) . ?
O1 C1 1.241(4) . ?
C9 N2 1.341(4) . ?
C9 C10 1.373(5) . ?
C9 C8 1.517(4) . ?
O7 C8 1.248(4) . ?
O8 C14 1.257(4) . ?
O12 C15 1.266(4) . ?
O11 C15 1.246(4) . ?
C18 O15 1.333(4) . ?
C18 C19 1.392(5) . ?
C18 C17 1.394(5) . ?
O15 H15A 0.8200 . ?
C10 C11 1.400(5) . ?
C10 H10 0.9300 . ?
C12 C13 1.377(5) . ?
C12 C11 1.398(5) . ?
C12 H12 0.9300 . ?
O10 C11 1.347(4) . ?
O10 H10A 0.8200 . ?
O9 C14 1.248(4) . ?
C16 N3 1.338(4) . ?
C16 C17 1.386(5) . ?
C16 C15 1.509(5) . ?
N2 C13 1.344(4) . ?
C14 C13 1.511(5) . ?
O14 C21 1.248(5) . ?
N3 C20 1.340(5) . ?
C17 H17 0.9300 . ?
C20 C19 1.377(5) . ?
C20 C21 1.508(5) . ?
C4 O5 1.345(4) . ?
C4 C3 1.391(5) . ?
C4 C5 1.393(5) . ?
C2 N1 1.340(4) . ?
C2 C3 1.382(5) . ?
C2 C1 1.513(5) . ?
C3 H3 0.9300 . ?
C19 H19 0.9300 . ?
N1 C6 1.345(4) . ?
C6 C5 1.375(5) . ?
C6 C7 1.516(4) . ?
C5 H5 0.9300 . ?
O3 C7 1.260(4) . ?
C7 O4 1.241(4) . ?
O5 H5A 0.8200 . ?

loop_
_geom_torsion_atom_site_label_1
_geom_torsion_atom_site_label_2
_geom_torsion_atom_site_label_3
_geom_torsion_atom_site_label_4
_geom_torsion
_geom_torsion_site_symmetry_1
_geom_torsion_site_symmetry_2
_geom_torsion_site_symmetry_3
_geom_torsion_site_symmetry_4
_geom_torsion_publ_flag
N2 C9 C10 C11 1.0(6) . . . . ?
C8 C9 C10 C11 -177.6(3) . . . . ?
C10 C9 N2 C13 -3.8(5) . . . . ?
C8 C9 N2 C13 175.0(3) . . . . ?
C10 C9 N2 Y2 175.5(3) . . . . ?
C8 C9 N2 Y2 -5.7(4) . . . . ?
Y2 O8 C14 O9 -149.5(3) . . . . ?
Y2 O8 C14 C13 29.8(4) . . . . ?
Y1 O7 C8 O6 -2.1(6) . . . . ?
Y1 O7 C8 C9 176.8(2) . . . . ?
Y2 O6 C8 O7 -179.5(3) . . . . ?
Y2 O6 C8 C9 1.6(4) . . . . ?
N2 C9 C8 O7 -176.2(3) . . . . ?
C10 C9 C8 O7 2.5(5) . . . . ?
N2 C9 C8 O6 2.8(4) . . . . ?
C10 C9 C8 O6 -178.5(3) . . . . ?
C17 C16 N3 C20 -2.3(5) . . . . ?
C15 C16 N3 C20 172.5(3) . . . . ?
C17 C16 N3 Y2 -164.6(3) . . . 2_655 ?
C15 C16 N3 Y2 10.1(4) . . . 2_655 ?
N3 C16 C17 C18 3.1(5) . . . . ?
C15 C16 C17 C18 -171.2(3) . . . . ?
O15 C18 C17 C16 177.2(4) . . . . ?
C19 C18 C17 C16 -0.7(5) . . . . ?
C16 N3 C20 C19 -0.9(5) . . . . ?
Y2 N3 C20 C19 162.0(3) 2_655 . . . ?
C16 N3 C20 C21 -178.2(3) . . . . ?
Y2 N3 C20 C21 -15.3(4) 2_655 . . . ?
Y1 O11 C15 O12 -22.9(6) . . . . ?
Y1 O11 C15 C16 155.1(3) . . . . ?
Y2 O12 C15 O11 -178.6(2) 2_655 . . . ?
Y2 O12 C15 C16 3.3(4) 2_655 . . . ?
N3 C16 C15 O11 173.2(3) . . . . ?
C17 C16 C15 O11 -12.1(5) . . . . ?
N3 C16 C15 O12 -8.6(4) . . . . ?
C17 C16 C15 O12 166.1(3) . . . . ?
N1 C2 C3 C4 -0.9(5) . . . . ?
C1 C2 C3 C4 176.3(3) . . . . ?
O5 C4 C3 C2 -176.2(3) . . . . ?
C5 C4 C3 C2 3.9(5) . . . . ?
Y1 O1 C1 O2 -2.9(5) . . . . ?
Y1 O1 C1 C2 177.4(2) . . . . ?
Y2 O2 C1 O1 176.3(2) 2 . . . ?
Y2 O2 C1 C2 -4.0(4) 2 . . . ?
N1 C2 C1 O1 -171.0(3) . . . . ?
C3 C2 C1 O1 11.6(5) . . . . ?
N1 C2 C1 O2 9.3(4) . . . . ?
C3 C2 C1 O2 -168.1(3) . . . . ?
N3 C20 C19 C18 3.1(6) . . . . ?
C21 C20 C19 C18 -179.9(3) . . . . ?
O15 C18 C19 C20 179.7(4) . . . . ?
C17 C18 C19 C20 -2.1(6) . . . . ?
C9 N2 C13 C12 1.7(5) . . . . ?
Y2 N2 C13 C12 -177.6(3) . . . . ?
C9 N2 C13 C14 -179.5(3) . . . . ?
Y2 N2 C13 C14 1.1(4) . . . . ?
C11 C12 C13 N2 3.0(6) . . . . ?
C11 C12 C13 C14 -175.6(3) . . . . ?
O9 C14 C13 N2 160.4(3) . . . . ?
O8 C14 C13 N2 -19.0(5) . . . . ?
O9 C14 C13 C12 -20.8(6) . . . . ?
O8 C14 C13 C12 159.8(4) . . . . ?
Y2 O13 C21 O14 -156.5(3) 2_655 . . . ?
Y2 O13 C21 C20 22.2(4) 2_655 . . . ?
N3 C20 C21 O14 174.9(4) . . . . ?
C19 C20 C21 O14 -2.4(6) . . . . ?
N3 C20 C21 O13 -4.0(5) . . . . ?
C19 C20 C21 O13 178.7(4) . . . . ?
C13 C12 C11 O10 175.7(4) . . . . ?
C13 C12 C11 C10 -5.7(6) . . . . ?
C9 C10 C11 O10 -177.7(4) . . . . ?
C9 C10 C11 C12 3.9(6) . . . . ?
C3 C2 N1 C6 -1.5(5) . . . . ?
C1 C2 N1 C6 -179.0(3) . . . . ?
C3 C2 N1 Y2 166.8(3) . . . 2 ?
C1 C2 N1 Y2 -10.7(4) . . . 2 ?
C2 N1 C6 C5 0.8(5) . . . . ?
Y2 N1 C6 C5 -167.7(3) 2 . . . ?
C2 N1 C6 C7 177.4(3) . . . . ?
Y2 N1 C6 C7 8.9(4) 2 . . . ?
N1 C6 C5 C4 2.3(5) . . . . ?
C7 C6 C5 C4 -174.0(3) . . . . ?
O5 C4 C5 C6 175.6(3) . . . . ?
C3 C4 C5 C6 -4.6(5) . . . . ?
Y2 O3 C7 O4 175.0(2) 2 . . . ?
Y2 O3 C7 C6 -2.3(4) 2 . . . ?
N1 C6 C7 O4 178.0(3) . . . . ?
C5 C6 C7 O4 -5.4(5) . . . . ?
N1 C6 C7 O3 -4.5(4) . . . . ?
C5 C6 C7 O3 172.1(3) . . . . ?
O3 C7 O4 Y1 -14.6(6) . . . 2_455 ?
C6 C7 O4 Y1 162.6(2) . . . 2_455 ?
